data_2202628
loop_
_publ_author_name
'Jamin L. Krinsky'
'Matthew N. Stavis'
'Marc D. Walter'

_publ_section_title
;Di-\m-chloro-bis[(tetrahydrofuran-\k<i>O</i>)(\h^5^-1,2,4-tri-<i>tert</i>-butylcyclopentadienyl)manganese(II)]
 pentane solvate
;
_journal_issue 7
_journal_name_full 'Acta Crystallographica Section E'
_journal_page_first m497
_journal_page_last m499
_journal_paper_doi 10.1107/S1600536803012807
_journal_volume 59
_journal_year 2003
_chemical_formula_iupac '[Mn2 Cl2 (C17 H29)2 (C4 H8 O)2], C5 H12'
_chemical_formula_moiety 'C42 H74 Cl2 Mn2 O2, C5 H12'
_chemical_formula_sum 'C47 H86 Cl2 Mn2 O2'
_chemical_formula_weight 863.98
_space_group_IT_number 2
_symmetry_cell_setting triclinic
_symmetry_space_group_name_Hall '-P 1'
_symmetry_space_group_name_H-M 'P -1'
_cell_angle_alpha 65.5630(10)
_cell_angle_beta 70.3360(10)
_cell_angle_gamma 86.9950(10)
_cell_formula_units_Z 1
_cell_length_a 10.6696(8)
_cell_length_b 10.6803(8)
_cell_length_c 12.4140(10)
_cell_measurement_reflns_used 3267
_cell_measurement_temperature 150.2
_cell_measurement_theta_max 24.65
_cell_measurement_theta_min 2.65
_cell_volume 1206.57(16)
_computing_cell_refinement 'SAINT (Bruker, 2002)'
_computing_data_collection 'SMART (Siemens, 1995-1999)'
_computing_data_reduction SAINT
_computing_publication_material TEXSAN
_computing_structure_refinement TEXSAN
_computing_structure_solution 'SIR92 (Altomare et al., 1993)'
_diffrn_ambient_temperature 150.2
_diffrn_measured_fraction_theta_full 1.0
_diffrn_measured_fraction_theta_max 0.93
_diffrn_measurement_device_type 'Bruker SMART 1K CCD'
_diffrn_measurement_method \w
_diffrn_radiation_monochromator graphite
_diffrn_radiation_source 'X-ray tube'
_diffrn_radiation_type MoK\a
_diffrn_radiation_wavelength 0.7107
_diffrn_reflns_av_R_equivalents 0.0631
_diffrn_reflns_limit_h_max 12
_diffrn_reflns_limit_h_min 0
_diffrn_reflns_limit_k_max 12
_diffrn_reflns_limit_k_min -12
_diffrn_reflns_limit_l_max 14
_diffrn_reflns_limit_l_min -12
_diffrn_reflns_number 6241
_diffrn_reflns_theta_full 49.45
_diffrn_reflns_theta_max 24.74
_diffrn_reflns_theta_min 2.65
_diffrn_standards_decay_% 0.00
_diffrn_standards_interval_count 0
_diffrn_standards_number 0
_exptl_absorpt_coefficient_mu 0.667
_exptl_absorpt_correction_T_max 0.881
_exptl_absorpt_correction_T_min 0.685
_exptl_absorpt_correction_type empirical
_exptl_absorpt_process_details '(Blessing, 1995)'
_exptl_crystal_colour Colorless
_exptl_crystal_density_diffrn 1.189
_exptl_crystal_density_method 'not measured'
_exptl_crystal_description Block
_exptl_crystal_F_000 936
_exptl_crystal_size_max 0.280
_exptl_crystal_size_mid 0.210
_exptl_crystal_size_min 0.190
_refine_diff_density_max 0.39
_refine_diff_density_min -0.50
_refine_ls_extinction_method none
_refine_ls_goodness_of_fit_ref 1.663
_refine_ls_hydrogen_treatment constr
_refine_ls_matrix_type full
_refine_ls_number_parameters 250
_refine_ls_number_reflns 2734
_refine_ls_number_restraints 0
_refine_ls_R_factor_all 0.0604
_refine_ls_R_factor_gt 0.0430
_refine_ls_shift/su_max <0.001
_refine_ls_shift/su_mean 0.0000
_refine_ls_structure_factor_coef F
_refine_ls_weighting_scheme sigma
_refine_ls_wR_factor_all 0.0574
_refine_ls_wR_factor_gt 0.0543
_refine_ls_wR_factor_ref 0.0543
_reflns_number_gt 2734
_reflns_number_total 3864
_reflns_threshold_expression I>3\s(I)
_cod_data_source_file fl6039.cif
_cod_data_source_block I
_cod_original_cell_volume 1206.50(10)
_cod_database_code 2202628

loop_
_symmetry_equiv_pos_as_xyz
'  +x,  +y,  +z'
'  -x,  -y,  -z'

loop_
_atom_site_aniso_label
_atom_site_aniso_U_11
_atom_site_aniso_U_22
_atom_site_aniso_U_33
_atom_site_aniso_U_12
_atom_site_aniso_U_13
_atom_site_aniso_U_23
Mn1 0.0246(3) 0.0224(3) 0.0178(3) 0.0060(2) -0.0086(2) -0.0104(2)
Cl1 0.0267(4) 0.0318(5) 0.0235(4) 0.0010(3) -0.0078(3) -0.0158(3)
O1 0.0345(13) 0.0262(12) 0.0320(13) 0.0097(10) -0.0178(10) -0.0163(10)
C1 0.024(2) 0.026(2) 0.022(2) 0.0068(13) -0.0094(13) -0.0151(14)
C2 0.021(2) 0.025(2) 0.022(2) 0.0059(13) -0.0069(13) -0.0144(14)
C3 0.025(2) 0.022(2) 0.019(2) 0.0049(13) -0.0110(13) -0.0100(13)
C4 0.024(2) 0.020(2) 0.020(2) 0.0045(13) -0.0084(13) -0.0117(13)
C5 0.023(2) 0.019(2) 0.022(2) 0.0064(13) -0.0105(13) -0.0108(13)
C6 0.026(2) 0.034(2) 0.030(2) 0.0079(15) -0.0157(14) -0.017(2)
C7 0.037(2) 0.042(2) 0.034(2) 0.012(2) -0.025(2) -0.017(2)
C8 0.030(2) 0.043(2) 0.034(2) 0.002(2) -0.017(2) -0.021(2)
C9 0.029(2) 0.059(2) 0.043(2) 0.019(2) -0.021(2) -0.033(2)
C10 0.025(2) 0.025(2) 0.025(2) 0.0017(14) -0.0073(14) -0.0098(14)
C11 0.039(2) 0.025(2) 0.036(2) -0.001(2) -0.009(2) -0.015(2)
C12 0.036(2) 0.027(2) 0.026(2) 0.0028(15) -0.012(2) -0.0047(15)
C13 0.028(2) 0.037(2) 0.027(2) -0.001(2) -0.0060(15) -0.013(2)
C14 0.024(2) 0.024(2) 0.026(2) 0.0024(13) -0.0096(13) -0.0124(14)
C15 0.030(2) 0.034(2) 0.037(2) 0.001(2) -0.018(2) -0.016(2)
C16 0.039(2) 0.044(2) 0.037(2) -0.005(2) -0.006(2) -0.029(2)
C17 0.033(2) 0.021(2) 0.035(2) 0.0005(14) -0.014(2) -0.0114(15)
C18 0.038(2) 0.027(2) 0.036(2) 0.011(2) -0.017(2) -0.019(2)
C19 0.085(3) 0.045(2) 0.077(3) 0.033(2) -0.060(3) -0.036(2)
C20 0.068(3) 0.034(2) 0.084(3) 0.022(2) -0.056(3) -0.028(2)
C21 0.041(2) 0.033(2) 0.045(2) 0.011(2) -0.027(2) -0.020(2)
C22 0.042(5) 0.039(5) 0.049(5) -0.004(4) -0.004(4) -0.010(4)
C23 0.062(4) 0.039(4) 0.118(7) 0.023(3) -0.047(4) -0.041(4)
C24 0.053(5) 0.041(5) 0.044(5) -0.002(4) -0.015(4) -0.009(4)
C25 0.081(4) 0.071(4) 0.138(6) 0.018(3) -0.060(4) -0.057(4)

loop_
_atom_site_label
_atom_site_fract_x
_atom_site_fract_y
_atom_site_fract_z
_atom_site_U_iso_or_equiv
_atom_site_thermal_displace_type
_atom_site_calc_flag
_atom_site_refinement_flags
_atom_site_occupancy
_atom_site_disorder_group
_atom_site_type_symbol
Mn1 0.09070(4) 0.03376(5) 0.83963(4) 0.0207(2) Uani d . 1 . Mn
Cl1 0.12031(7) 0.10717(8) 0.99383(7) 0.0260(2) Uani d . 1 . Cl
O1 -0.0243(2) 0.2079(2) 0.7705(2) 0.0280(5) Uani d . 1 . O
C1 0.3232(3) -0.0047(3) 0.7446(3) 0.0218(7) Uani d . 1 . C
C2 0.2878(3) 0.0991(3) 0.6427(3) 0.0214(7) Uani d . 1 . C
C3 0.1823(3) 0.0336(3) 0.6314(3) 0.0205(7) Uani d . 1 . C
H3A 0.1427 0.0776 0.5635 0.025 Uiso calc R 1 . H
C4 0.1524(3) -0.1060(3) 0.7198(3) 0.0199(6) Uani d . 1 . C
C5 0.2376(3) -0.1285(3) 0.7900(3) 0.0197(6) Uani d . 1 . C
H5A 0.2467 -0.2208 0.8535 0.024 Uiso calc R 1 . H
C6 0.4390(3) -0.0108(4) 0.7944(3) 0.0274(7) Uani d . 1 . C
C7 0.4009(4) -0.1228(4) 0.9318(3) 0.0340(8) Uani d . 1 . C
H7A 0.3736 -0.2113 0.9357 0.051 Uiso calc R 1 . H
H7B 0.3267 -0.0955 0.9872 0.051 Uiso calc R 1 . H
H7C 0.4783 -0.1325 0.9592 0.051 Uiso calc R 1 . H
C8 0.4797(3) 0.1220(4) 0.7990(3) 0.0326(8) Uani d . 1 . C
H8A 0.5535 0.1069 0.8318 0.049 Uiso calc R 1 . H
H8B 0.4031 0.1470 0.8542 0.049 Uiso calc R 1 . H
H8C 0.5085 0.1971 0.7138 0.049 Uiso calc R 1 . H
C9 0.5617(3) -0.0546(4) 0.7131(4) 0.0376(9) Uani d . 1 . C
H9A 0.5356 -0.1394 0.7102 0.056 Uiso calc R 1 . H
H9B 0.6322 -0.0711 0.7501 0.056 Uiso calc R 1 . H
H9C 0.5950 0.0192 0.6274 0.056 Uiso calc R 1 . H
C10 0.3455(3) 0.2491(3) 0.5521(3) 0.0254(7) Uani d . 1 . C
C11 0.3182(4) 0.3476(4) 0.6174(3) 0.0338(8) Uani d . 1 . C
H11A 0.3572 0.4413 0.5551 0.051 Uiso calc R 1 . H
H11B 0.3586 0.3168 0.6832 0.051 Uiso calc R 1 . H
H11C 0.2215 0.3474 0.6555 0.051 Uiso calc R 1 . H
C12 0.2793(4) 0.3058(4) 0.4503(3) 0.0317(8) Uani d . 1 . C
H12A 0.3165 0.4015 0.3927 0.048 Uiso calc R 1 . H
H12B 0.1826 0.3028 0.4908 0.048 Uiso calc R 1 . H
H12C 0.2969 0.2491 0.4027 0.048 Uiso calc R 1 . H
C13 0.4964(3) 0.2571(4) 0.4805(3) 0.0317(8) Uani d . 1 . C
H13A 0.5311 0.3536 0.4233 0.048 Uiso calc R 1 . H
H13B 0.5106 0.2020 0.4316 0.048 Uiso calc R 1 . H
H13C 0.5435 0.2207 0.5410 0.048 Uiso calc R 1 . H
C14 0.0595(3) -0.2140(3) 0.7255(3) 0.0235(7) Uani d . 1 . C
C15 -0.0713(3) -0.1575(4) 0.7103(3) 0.0312(8) Uani d . 1 . C
H15A -0.1283 -0.2295 0.7144 0.047 Uiso calc R 1 . H
H15B -0.0515 -0.0776 0.6286 0.047 Uiso calc R 1 . H
H15C -0.1177 -0.1292 0.7781 0.047 Uiso calc R 1 . H
C16 0.1320(4) -0.2534(4) 0.6151(3) 0.0377(9) Uani d . 1 . C
H16A 0.0744 -0.3229 0.6164 0.056 Uiso calc R 1 . H
H16B 0.2155 -0.2913 0.6237 0.056 Uiso calc R 1 . H
H16C 0.1520 -0.1710 0.5350 0.056 Uiso calc R 1 . H
C17 0.0274(3) -0.3444(3) 0.8489(3) 0.0295(8) Uani d . 1 . C
H17A -0.0324 -0.4115 0.8495 0.044 Uiso calc R 1 . H
H17B -0.0165 -0.3206 0.9202 0.044 Uiso calc R 1 . H
H17C 0.1105 -0.3847 0.8562 0.044 Uiso calc R 1 . H
C18 -0.0548(4) 0.3188(3) 0.8112(3) 0.0312(8) Uani d . 1 . C
H18A 0.0275 0.3641 0.8049 0.037 Uiso calc R 1 . H
H18B -0.1178 0.2837 0.8992 0.037 Uiso calc R 1 . H
C19 -0.1174(5) 0.4166(5) 0.7216(5) 0.0573(12) Uani d . 1 . C
H19A -0.1806 0.4691 0.7616 0.069 Uiso calc R 1 . H
H19B -0.0482 0.4828 0.6446 0.069 Uiso calc R 1 . H
C20 -0.1882(5) 0.3290(4) 0.6911(5) 0.0534(12) Uani d . 1 . C
H20A -0.1848 0.3768 0.6026 0.064 Uiso calc R 1 . H
H20B -0.2830 0.3060 0.7473 0.064 Uiso calc R 1 . H
C21 -0.1171(4) 0.2003(4) 0.7106(4) 0.0351(8) Uani d . 1 . C
H21A -0.1818 0.1168 0.7650 0.042 Uiso calc R 1 . H
H21B -0.0685 0.1964 0.6287 0.042 Uiso calc R 1 . H
C22 0.3737(9) 0.4495(9) 0.9957(8) 0.049(2) Uani d P 0.50 . C
C23 0.5000 0.5000 1.0000 0.067(2) Uani d S 1 . C
C24 0.5227(9) 0.5114(9) 1.0954(8) 0.049(2) Uani d P 0.50 . C
C25 0.6473(6) 0.5605(6) 1.1014(7) 0.086(2) Uani d . 1 . C

loop_
_atom_type_symbol
_atom_type_scat_dispersion_real
_atom_type_scat_dispersion_imag
_atom_type_scat_source
C 0.003 0.002 'International Tables'
H 0.000 0.000 'International Tables'
Mn 0.337 0.728 'International Tables'
O 0.011 0.006 'International Tables'
Cl 0.148 0.159 'International Tables'

loop_
_geom_angle_atom_site_label_1
_geom_angle_atom_site_label_2
_geom_angle_atom_site_label_3
_geom_angle_site_symmetry_1
_geom_angle_site_symmetry_3
_geom_angle
_geom_angle_publ_flag
O1 Mn1 C5 . . 146.35(9) ?
O1 Mn1 C3 . . 90.97(9) ?
C5 Mn1 C3 . . 55.46(10) ?
O1 Mn1 C4 . . 115.79(9) ?
C5 Mn1 C4 . . 33.78(10) ?
C3 Mn1 C4 . . 33.63(10) ?
O1 Mn1 C1 . . 130.54(10) ?
C5 Mn1 C1 . . 34.34(10) ?
C3 Mn1 C1 . . 56.02(10) ?
C4 Mn1 C1 . . 56.93(10) ?
O1 Mn1 Cl1 . . 92.95(6) y
C5 Mn1 Cl1 . . 116.42(7) ?
C3 Mn1 Cl1 . . 148.01(8) ?
C4 Mn1 Cl1 . . 150.18(8) ?
C1 Mn1 Cl1 . . 98.92(7) ?
O1 Mn1 C2 . . 97.89(9) ?
C5 Mn1 C2 . . 56.38(10) ?
C3 Mn1 C2 . . 33.78(10) ?
C4 Mn1 C2 . . 56.71(10) ?
C1 Mn1 C2 . . 34.01(10) ?
Cl1 Mn1 C2 . . 114.32(7) ?
O1 Mn1 Cl1 . 2_557 90.13(6) y
C5 Mn1 Cl1 . 2_557 105.96(8) ?
C3 Mn1 Cl1 . 2_557 123.58(7) ?
C4 Mn1 Cl1 . 2_557 98.97(8) ?
C1 Mn1 Cl1 . 2_557 137.75(8) ?
Cl1 Mn1 Cl1 . 2_557 88.17(3) y
C2 Mn1 Cl1 . 2_557 155.50(8) ?
Mn1 Cl1 Mn1 . 2_557 91.83(3) y
C21 O1 C18 . . 108.8(2) ?
C21 O1 Mn1 . . 121.4(2) ?
C18 O1 Mn1 . . 126.8(2) ?
C5 C1 C2 . . 106.6(3) ?
C5 C1 C6 . . 119.2(3) ?
C2 C1 C6 . . 133.4(3) ?
C5 C1 Mn1 . . 70.9(2) ?
C2 C1 Mn1 . . 74.0(2) ?
C6 C1 Mn1 . . 126.9(2) ?
C3 C2 C1 . . 106.1(3) ?
C3 C2 C10 . . 121.4(3) ?
C1 C2 C10 . . 132.4(3) ?
C3 C2 Mn1 . . 71.3(2) ?
C1 C2 Mn1 . . 72.0(2) ?
C10 C2 Mn1 . . 123.7(2) ?
C4 C3 C2 . . 110.8(3) ?
C4 C3 Mn1 . . 73.3(2) ?
C2 C3 Mn1 . . 74.9(2) ?
C4 C3 H3A . . 124.4 ?
C2 C3 H3A . . 124.4 ?
Mn1 C3 H3A . . 124.42 ?
C5 C4 C3 . . 106.2(3) ?
C5 C4 C14 . . 127.2(3) ?
C3 C4 C14 . . 126.2(3) ?
C5 C4 Mn1 . . 71.8(2) ?
C3 C4 Mn1 . . 73.1(2) ?
C14 C4 Mn1 . . 125.9(2) ?
C4 C5 C1 . . 110.2(3) ?
C4 C5 Mn1 . . 74.4(2) ?
C1 C5 Mn1 . . 74.8(2) ?
C4 C5 H5A . . 124.6 ?
C1 C5 H5A . . 124.6 ?
Mn1 C5 H5A . . 124.59 ?
C8 C6 C1 . . 116.2(3) ?
C8 C6 C9 . . 109.5(3) ?
C1 C6 C9 . . 108.3(3) ?
C8 C6 C7 . . 105.1(3) ?
C1 C6 C7 . . 110.2(3) ?
C9 C6 C7 . . 107.2(3) ?
C6 C7 H7A . . 109.5 ?
C6 C7 H7B . . 109.5 ?
H7A C7 H7B . . 109.5 ?
C6 C7 H7C . . 109.5 ?
H7A C7 H7C . . 109.5 ?
H7B C7 H7C . . 109.5 ?
C6 C8 H8A . . 109.5 ?
C6 C8 H8B . . 109.5 ?
H8A C8 H8B . . 109.5 ?
C6 C8 H8C . . 109.5 ?
H8A C8 H8C . . 109.5 ?
H8B C8 H8C . . 109.5 ?
C6 C9 H9A . . 109.5 ?
C6 C9 H9B . . 109.5 ?
H9A C9 H9B . . 109.5 ?
C6 C9 H9C . . 109.5 ?
H9A C9 H9C . . 109.5 ?
H9B C9 H9C . . 109.5 ?
C2 C10 C11 . . 113.2(3) ?
C2 C10 C13 . . 110.9(3) ?
C11 C10 C13 . . 110.8(3) ?
C2 C10 C12 . . 109.8(3) ?
C11 C10 C12 . . 105.8(3) ?
C13 C10 C12 . . 106.0(3) ?
C10 C11 H11A . . 109.5 ?
C10 C11 H11B . . 109.5 ?
H11A C11 H11B . . 109.5 ?
C10 C11 H11C . . 109.5 ?
H11A C11 H11C . . 109.5 ?
H11B C11 H11C . . 109.5 ?
C10 C12 H12A . . 109.5 ?
C10 C12 H12B . . 109.5 ?
H12A C12 H12B . . 109.5 ?
C10 C12 H12C . . 109.5 ?
H12A C12 H12C . . 109.5 ?
H12B C12 H12C . . 109.5 ?
C10 C13 H13A . . 109.5 ?
C10 C13 H13B . . 109.5 ?
H13A C13 H13B . . 109.5 ?
C10 C13 H13C . . 109.5 ?
H13A C13 H13C . . 109.5 ?
H13B C13 H13C . . 109.5 ?
C4 C14 C17 . . 111.5(3) ?
C4 C14 C15 . . 111.7(3) ?
C17 C14 C15 . . 109.2(3) ?
C4 C14 C16 . . 107.7(3) ?
C17 C14 C16 . . 108.5(3) ?
C15 C14 C16 . . 108.1(3) ?
C14 C15 H15A . . 109.5 ?
C14 C15 H15B . . 109.5 ?
H15A C15 H15B . . 109.5 ?
C14 C15 H15C . . 109.5 ?
H15A C15 H15C . . 109.5 ?
H15B C15 H15C . . 109.5 ?
C14 C16 H16A . . 109.5 ?
C14 C16 H16B . . 109.5 ?
H16A C16 H16B . . 109.5 ?
C14 C16 H16C . . 109.5 ?
H16A C16 H16C . . 109.5 ?
H16B C16 H16C . . 109.5 ?
C14 C17 H17A . . 109.5 ?
C14 C17 H17B . . 109.5 ?
H17A C17 H17B . . 109.5 ?
C14 C17 H17C . . 109.5 ?
H17A C17 H17C . . 109.5 ?
H17B C17 H17C . . 109.5 ?
O1 C18 C19 . . 103.7(3) ?
O1 C18 H18A . . 111.0 ?
C19 C18 H18A . . 111.0 ?
O1 C18 H18B . . 111.0 ?
C19 C18 H18B . . 111.0 ?
H18A C18 H18B . . 109.0 ?
C20 C19 C18 . . 105.1(3) ?
C20 C19 H19A . . 110.7 ?
C18 C19 H19A . . 110.7 ?
C20 C19 H19B . . 110.7 ?
C18 C19 H19B . . 110.7 ?
H19A C19 H19B . . 108.8 ?
C19 C20 C21 . . 105.9(3) ?
C19 C20 H20A . . 110.6 ?
C21 C20 H20A . . 110.6 ?
C19 C20 H20B . . 110.6 ?
C21 C20 H20B . . 110.6 ?
H20A C20 H20B . . 108.7 ?
O1 C21 C20 . . 106.2(3) ?
O1 C21 H21A . . 110.5 ?
C20 C21 H21A . . 110.5 ?
O1 C21 H21B . . 110.5 ?
C20 C21 H21B . . 110.5 ?
H21A C21 H21B . . 108.7 ?
C24 C22 C25 2_667 2_667 70.9(7) ?
C24 C22 C23 2_667 . 57.8(6) ?
C25 C22 C23 2_667 . 128.6(7) ?
C24 C23 C24 2_667 . 179.998(3) ?
C24 C23 C22 2_667 . 50.5(5) ?
C24 C23 C22 . . 129.5(5) ?
C24 C23 C22 2_667 2_667 129.5(5) ?
C24 C23 C22 . 2_667 50.5(5) ?
C22 C23 C22 . 2_667 179.9990(10) ?
C22 C24 C23 2_667 . 71.8(7) ?
C22 C24 C25 2_667 . 58.4(6) ?
C23 C24 C25 . . 130.2(7) ?
C22 C25 C24 2_667 . 50.7(5) ?

loop_
_geom_bond_atom_site_label_1
_geom_bond_atom_site_label_2
_geom_bond_site_symmetry_2
_geom_bond_distance
_geom_bond_publ_flag
Mn1 O1 . 2.202(2) y
Mn1 C5 . 2.406(3) y
Mn1 C3 . 2.437(3) y
Mn1 C4 . 2.439(3) y
Mn1 C1 . 2.457(3) y
Mn1 Cl1 . 2.4603(8) y
Mn1 C2 . 2.484(3) y
Mn1 Cl1 2_557 2.5013(9) y
O1 C21 . 1.447(4) ?
O1 C18 . 1.452(4) ?
C1 C5 . 1.436(4) ?
C1 C2 . 1.445(4) ?
C1 C6 . 1.545(4) ?
C2 C3 . 1.430(4) ?
C2 C10 . 1.536(4) ?
C3 C4 . 1.411(4) ?
C3 H3A . 1.00 ?
C4 C5 . 1.408(4) ?
C4 C14 . 1.524(4) ?
C5 H5A . 1.00 ?
C6 C8 . 1.534(5) ?
C6 C9 . 1.545(5) ?
C6 C7 . 1.549(5) ?
C7 H7A . 0.98 ?
C7 H7B . 0.98 ?
C7 H7C . 0.98 ?
C8 H8A . 0.98 ?
C8 H8B . 0.98 ?
C8 H8C . 0.98 ?
C9 H9A . 0.98 ?
C9 H9B . 0.98 ?
C9 H9C . 0.98 ?
C10 C11 . 1.537(5) ?
C10 C13 . 1.543(4) ?
C10 C12 . 1.544(4) ?
C11 H11A . 0.98 ?
C11 H11B . 0.98 ?
C11 H11C . 0.98 ?
C12 H12A . 0.98 ?
C12 H12B . 0.98 ?
C12 H12C . 0.98 ?
C13 H13A . 0.98 ?
C13 H13B . 0.98 ?
C13 H13C . 0.98 ?
C14 C17 . 1.528(4) ?
C14 C15 . 1.530(4) ?
C14 C16 . 1.544(4) ?
C15 H15A . 0.98 ?
C15 H15B . 0.98 ?
C15 H15C . 0.98 ?
C16 H16A . 0.98 ?
C16 H16B . 0.98 ?
C16 H16C . 0.98 ?
C17 H17A . 0.98 ?
C17 H17B . 0.98 ?
C17 H17C . 0.98 ?
C18 C19 . 1.497(5) ?
C18 H18A . 0.99 ?
C18 H18B . 0.99 ?
C19 C20 . 1.466(6) ?
C19 H19A . 0.99 ?
C19 H19B . 0.99 ?
C20 C21 . 1.505(5) ?
C20 H20A . 0.99 ?
C20 H20B . 0.99 ?
C21 H21A . 0.99 ?
C21 H21B . 0.99 ?
C22 C24 2_667 1.221(11) ?
C22 C25 2_667 1.343(11) ?
C22 C23 . 1.503(9) ?
C23 C24 2_667 1.339(9) ?
C24 C25 . 1.490(10) ?
C23 C24 . 1.339(9) ?
C23 C22 2_667 1.503(9) ?
C24 C22 2_667 1.221(11) ?
C24 C25 . 1.490(10) ?
C25 C22 2_667 1.343(11) ?

loop_
_geom_torsion_atom_site_label_1
_geom_torsion_atom_site_label_2
_geom_torsion_atom_site_label_3
_geom_torsion_atom_site_label_4
_geom_torsion_site_symmetry_1
_geom_torsion_site_symmetry_4
_geom_torsion
O1 Mn1 Cl1 Mn1 . 2_557 90.04(6)
C5 Mn1 Cl1 Mn1 . 2_557 -106.93(8)
C3 Mn1 Cl1 Mn1 . 2_557 -173.39(14)
C4 Mn1 Cl1 Mn1 . 2_557 -104.9(2)
C1 Mn1 Cl1 Mn1 . 2_557 -138.13(8)
C2 Mn1 Cl1 Mn1 . 2_557 -169.94(8)
Cl1 Mn1 Cl1 Mn1 2_557 2_557 0.0
C5 Mn1 O1 C21 . . 52.3(3)
C3 Mn1 O1 C21 . . 55.9(2)
C4 Mn1 O1 C21 . . 32.4(3)
C1 Mn1 O1 C21 . . 99.8(3)
Cl1 Mn1 O1 C21 . . -155.8(2)
C2 Mn1 O1 C21 . . 89.1(2)
Cl1 Mn1 O1 C21 2_557 . -67.7(2)
C5 Mn1 O1 C18 . . -149.5(2)
C3 Mn1 O1 C18 . . -145.9(3)
C4 Mn1 O1 C18 . . -169.5(2)
C1 Mn1 O1 C18 . . -102.1(3)
Cl1 Mn1 O1 C18 . . 2.3(2)
C2 Mn1 O1 C18 . . -112.7(3)
Cl1 Mn1 O1 C18 2_557 . 90.5(2)
O1 Mn1 C1 C5 . . -133.6(2)
C3 Mn1 C1 C5 . . -77.0(2)
C4 Mn1 C1 C5 . . -36.4(2)
Cl1 Mn1 C1 C5 . . 124.7(2)
C2 Mn1 C1 C5 . . -114.5(2)
Cl1 Mn1 C1 C5 2_557 . 27.5(2)
O1 Mn1 C1 C2 . . -19.1(2)
C5 Mn1 C1 C2 . . 114.5(2)
C3 Mn1 C1 C2 . . 37.5(2)
C4 Mn1 C1 C2 . . 78.1(2)
Cl1 Mn1 C1 C2 . . -120.8(2)
Cl1 Mn1 C1 C2 2_557 . 142.00(15)
O1 Mn1 C1 C6 . . 113.7(3)
C5 Mn1 C1 C6 . . -112.7(3)
C3 Mn1 C1 C6 . . 170.3(3)
C4 Mn1 C1 C6 . . -149.1(3)
Cl1 Mn1 C1 C6 . . 11.9(3)
C2 Mn1 C1 C6 . . 132.8(4)
Cl1 Mn1 C1 C6 2_557 . -85.2(3)
C5 C1 C2 C3 . . 0.2(3)
C6 C1 C2 C3 . . 170.3(3)
Mn1 C1 C2 C3 . . -63.6(2)
C5 C1 C2 C10 . . -176.7(3)
C6 C1 C2 C10 . . -6.6(6)
Mn1 C1 C2 C10 . . 119.5(3)
C5 C1 C2 Mn1 . . 63.8(2)
C6 C1 C2 Mn1 . . -126.1(3)
O1 Mn1 C2 C3 . . -79.8(2)
C5 Mn1 C2 C3 . . 76.7(2)
C4 Mn1 C2 C3 . . 35.9(2)
C1 Mn1 C2 C3 . . 114.7(3)
Cl1 Mn1 C2 C3 . . -176.71(15)
Cl1 Mn1 C2 C3 2_557 . 28.2(3)
O1 Mn1 C2 C1 . . 165.4(2)
C5 Mn1 C2 C1 . . -38.1(2)
C3 Mn1 C2 C1 . . -114.7(3)
C4 Mn1 C2 C1 . . -78.8(2)
Cl1 Mn1 C2 C1 . . 68.6(2)
Cl1 Mn1 C2 C1 2_557 . -86.5(2)
O1 Mn1 C2 C10 . . 36.0(2)
C5 Mn1 C2 C10 . . -167.5(3)
C3 Mn1 C2 C10 . . 115.8(3)
C4 Mn1 C2 C10 . . 151.7(3)
C1 Mn1 C2 C10 . . -129.5(3)
Cl1 Mn1 C2 C10 . . -60.9(2)
Cl1 Mn1 C2 C10 2_557 . 144.0(2)
C1 C2 C3 C4 . . -1.0(3)
C10 C2 C3 C4 . . 176.3(3)
Mn1 C2 C3 C4 . . -65.1(2)
C1 C2 C3 Mn1 . . 64.1(2)
C10 C2 C3 Mn1 . . -118.6(3)
O1 Mn1 C3 C4 . . -139.5(2)
C5 Mn1 C3 C4 . . 38.1(2)
C1 Mn1 C3 C4 . . 79.9(2)
Cl1 Mn1 C3 C4 . . 123.4(2)
C2 Mn1 C3 C4 . . 117.7(3)
Cl1 Mn1 C3 C4 2_557 . -48.7(2)
O1 Mn1 C3 C2 . . 102.8(2)
C5 Mn1 C3 C2 . . -79.6(2)
C4 Mn1 C3 C2 . . -117.7(3)
C1 Mn1 C3 C2 . . -37.8(2)
Cl1 Mn1 C3 C2 . . 5.7(3)
Cl1 Mn1 C3 C2 2_557 . -166.40(15)
C2 C3 C4 C5 . . 1.4(3)
Mn1 C3 C4 C5 . . -64.7(2)
C2 C3 C4 C14 . . -171.4(3)
Mn1 C3 C4 C14 . . 122.5(3)
C2 C3 C4 Mn1 . . 66.1(2)
O1 Mn1 C4 C5 . . 160.1(2)
C3 Mn1 C4 C5 . . 114.0(3)
C1 Mn1 C4 C5 . . 37.0(2)
Cl1 Mn1 C4 C5 . . -3.2(3)
C2 Mn1 C4 C5 . . 77.9(2)
Cl1 Mn1 C4 C5 2_557 . -105.3(2)
O1 Mn1 C4 C3 . . 46.2(2)
C5 Mn1 C4 C3 . . -114.0(3)
C1 Mn1 C4 C3 . . -77.0(2)
Cl1 Mn1 C4 C3 . . -117.2(2)
C2 Mn1 C4 C3 . . -36.1(2)
Cl1 Mn1 C4 C3 2_557 . 140.7(2)
O1 Mn1 C4 C14 . . -76.6(3)
C5 Mn1 C4 C14 . . 123.2(3)
C3 Mn1 C4 C14 . . -122.8(3)
C1 Mn1 C4 C14 . . 160.2(3)
Cl1 Mn1 C4 C14 . . 120.0(2)
C2 Mn1 C4 C14 . . -158.9(3)
Cl1 Mn1 C4 C14 2_557 . 17.9(2)
C3 C4 C5 C1 . . -1.3(3)
C14 C4 C5 C1 . . 171.5(3)
Mn1 C4 C5 C1 . . -66.8(2)
C3 C4 C5 Mn1 . . 65.6(2)
C14 C4 C5 Mn1 . . -121.7(3)
C2 C1 C5 C4 . . 0.7(3)
C6 C1 C5 C4 . . -171.1(3)
Mn1 C1 C5 C4 . . 66.6(2)
C2 C1 C5 Mn1 . . -65.9(2)
C6 C1 C5 Mn1 . . 122.3(3)
O1 Mn1 C5 C4 . . -33.5(3)
C3 Mn1 C5 C4 . . -37.9(2)
C1 Mn1 C5 C4 . . -116.6(3)
Cl1 Mn1 C5 C4 . . 178.22(15)
C2 Mn1 C5 C4 . . -79.0(2)
Cl1 Mn1 C5 C4 2_557 . 82.2(2)
O1 Mn1 C5 C1 . . 83.1(2)
C3 Mn1 C5 C1 . . 78.7(2)
C4 Mn1 C5 C1 . . 116.6(3)
Cl1 Mn1 C5 C1 . . -65.1(2)
C2 Mn1 C5 C1 . . 37.7(2)
Cl1 Mn1 C5 C1 2_557 . -161.16(15)
C5 C1 C6 C8 . . -150.3(3)
C2 C1 C6 C8 . . 40.5(5)
Mn1 C1 C6 C8 . . -63.1(4)
C5 C1 C6 C9 . . 86.1(4)
C2 C1 C6 C9 . . -83.1(4)
Mn1 C1 C6 C9 . . 173.2(2)
C5 C1 C6 C7 . . -30.9(4)
C2 C1 C6 C7 . . 159.9(3)
Mn1 C1 C6 C7 . . 56.3(4)
C3 C2 C10 C11 . . 114.3(3)
C1 C2 C10 C11 . . -69.2(4)
Mn1 C2 C10 C11 . . 26.9(4)
C3 C2 C10 C13 . . -120.4(3)
C1 C2 C10 C13 . . 56.1(4)
Mn1 C2 C10 C13 . . 152.1(2)
C3 C2 C10 C12 . . -3.6(4)
C1 C2 C10 C12 . . 172.8(3)
Mn1 C2 C10 C12 . . -91.1(3)
C5 C4 C14 C17 . . 20.9(4)
C3 C4 C14 C17 . . -167.7(3)
Mn1 C4 C14 C17 . . -72.8(3)
C5 C4 C14 C15 . . 143.4(3)
C3 C4 C14 C15 . . -45.2(4)
Mn1 C4 C14 C15 . . 49.7(3)
C5 C4 C14 C16 . . -98.0(4)
C3 C4 C14 C16 . . 73.3(4)
Mn1 C4 C14 C16 . . 168.2(2)
C21 O1 C18 C19 . . -27.2(4)
Mn1 O1 C18 C19 . . 172.4(3)
O1 C18 C19 C20 . . 32.4(5)
C18 C19 C20 C21 . . -25.6(5)
C18 O1 C21 C20 . . 11.5(4)
Mn1 O1 C21 C20 . . 173.2(3)
C19 C20 C21 O1 . . 9.2(5)
